data_7243418
loop_
_publ_author_name
'Lu, Tian-Qi'
'Yin, Jia-Jia'
'Chen, Cheng'
'Shi, Hai-Yan'
'Zheng, Jun'
'Liu, Zhengjie'
'Fang, Xiaolong'
'Zheng, Xiu-Ying'

_publ_section_title
;
 Two pairs of chiral lanthanide--oxo clusters Ln14 induced by amino acid
 derivatives
;
_journal_issue 39
_journal_name_full CrystEngComm
_journal_page_first 6923
_journal_page_last 6929
_journal_paper_doi 10.1039/D1CE00948F
_journal_volume 23
_journal_year 2021
_chemical_formula_moiety 'C80 H112 N16 O84 Y14, 6(Cl O4)'
_chemical_formula_sum 'C80 H294 Cl10 N16 O179 Y14'
_chemical_formula_weight 5944.53
_space_group_crystal_system tetragonal
_space_group_IT_number 98
_space_group_name_Hall 'I 4bw 2bw'
_space_group_name_H-M_alt 'I 41 2 2'
_atom_sites_solution_hydrogens geom
_audit_creation_date 2021-08-18
_audit_creation_method
;
Olex2 1.2
(compiled 2018.05.29 svn.r3508 for OlexSys, GUI svn.r5506)
;
_audit_update_record
;
2021-08-18 deposited with the CCDC.	2021-08-23 downloaded from the CCDC.
;
_cell_angle_alpha 90
_cell_angle_beta 90
_cell_angle_gamma 90
_cell_formula_units_Z 4
_cell_length_a 31.008(4)
_cell_length_b 31.008(4)
_cell_length_c 30.850(4)
_cell_measurement_reflns_used 66358
_cell_measurement_temperature 120
_cell_measurement_theta_max 70.31
_cell_measurement_theta_min 3.50
_cell_volume 29662(7)
_computing_molecular_graphics 'Olex2 (Dolomanov et al., 2009)'
_computing_publication_material 'Olex2 (Dolomanov et al., 2009)'
_computing_structure_refinement 'ShelXL (Sheldrick, 2015)'
_computing_structure_solution 'SHELXT 2018/2 (Sheldrick, 2018)'
_diffrn_ambient_temperature 120
_diffrn_measured_fraction_theta_full 0.988
_diffrn_measured_fraction_theta_max 0.965
_diffrn_measurement_device_type 'STOE STADIVARI'
_diffrn_measurement_method 'rotation method, \w scans'
_diffrn_radiation_type CuK\a
_diffrn_radiation_wavelength 1.54186
_diffrn_reflns_av_R_equivalents 0.0248
_diffrn_reflns_av_unetI/netI 0.0228
_diffrn_reflns_Laue_measured_fraction_full 0.988
_diffrn_reflns_Laue_measured_fraction_max 0.965
_diffrn_reflns_limit_h_max 36
_diffrn_reflns_limit_h_min -30
_diffrn_reflns_limit_k_max 21
_diffrn_reflns_limit_k_min -37
_diffrn_reflns_limit_l_max 32
_diffrn_reflns_limit_l_min -37
_diffrn_reflns_number 50227
_diffrn_reflns_point_group_measured_fraction_full 0.978
_diffrn_reflns_point_group_measured_fraction_max 0.950
_diffrn_reflns_theta_full 67.686
_diffrn_reflns_theta_max 70.785
_diffrn_reflns_theta_min 3.494
_diffrn_source 'GeniX 3D HF Cu'
_exptl_absorpt_coefficient_mu 5.167
_exptl_absorpt_correction_T_max 0.5384
_exptl_absorpt_correction_T_min 0.2595
_exptl_absorpt_correction_type multi-scan
_exptl_absorpt_process_details
;
STOE X-Red32, absorption correction by Gaussian integration, analogous to
P. Coppens, "The Evaluation of Absorption and Extinction in Single-Crystal
Structure Analysis", published in: F. R. Ahmed (Editor), "Crystallographic
Computing", Munksgaard, Copenhagen (1970), 255 - 270.
Afterwards scaling of reflection intensities was performed within STOE LANA.
J. Koziskova, F. Hahn, J. Richter, J. Kozisek, "Comparison of different
absorption corrections on the model structure of tetrakis(\m~2~-acetato)-
diaqua-di-copper(II)", Acta Chimica Slovaca, vol. 9, no. 2, 2016, pp. 136 - 140.
;
_exptl_crystal_colour colourless
_exptl_crystal_density_diffrn 1.331
_exptl_crystal_description block
_exptl_crystal_F_000 12136
_exptl_crystal_size_max 0.02
_exptl_crystal_size_mid 0.02
_exptl_crystal_size_min 0.02
_refine_diff_density_max 1.014
_refine_diff_density_min -0.750
_refine_diff_density_rms 0.074
_refine_ls_abs_structure_details
;
 Flack x determined using 4986 quotients [(I+)-(I-)]/[(I+)+(I-)]
 (Parsons, Flack and Wagner, Acta Cryst. B69 (2013) 249-259).
;
_refine_ls_abs_structure_Flack 0.111(8)
_refine_ls_extinction_method none
_refine_ls_goodness_of_fit_ref 1.032
_refine_ls_hydrogen_treatment constr
_refine_ls_matrix_type full
_refine_ls_number_parameters 528
_refine_ls_number_reflns 13571
_refine_ls_number_restraints 544
_refine_ls_restrained_S_all 1.049
_refine_ls_R_factor_all 0.0514
_refine_ls_R_factor_gt 0.0432
_refine_ls_shift/su_max 0.001
_refine_ls_shift/su_mean 0.000
_refine_ls_structure_factor_coef Fsqd
_refine_ls_weighting_details 'w=1/[\s^2^(Fo^2^)+(0.0872P)^2^+36.3740P] where P=(Fo^2^+2Fc^2^)/3'
_refine_ls_weighting_scheme calc
_refine_ls_wR_factor_gt 0.1208
_refine_ls_wR_factor_ref 0.1296
_reflns_Friedel_coverage 0.812
_reflns_Friedel_fraction_full 0.966
_reflns_Friedel_fraction_max 0.932
_reflns_number_gt 11958
_reflns_number_total 13571
_reflns_threshold_expression 'I > 2\s(I)'
_cod_data_source_file d1ce00948f2.cif
_cod_data_source_block D-Y14
_cod_depositor_comments 'Adding full bibliography for 7243416--7243419.cif.'
_cod_original_cell_volume 29663(8)
_cod_database_code 7243418
_shelx_shelxl_version_number 2018/3
_shelx_space_group_comment
;
The symmetry employed for this shelxl refinement is uniquely defined
by the following loop, which should always be used as a source of
symmetry information in preference to the above space-group names.
They are only intended as comments.
;
_olex2_refinement_description
;
1. Fixed Uiso
 At 1.2 times of:
  All C(H) groups
 At 1.5 times of:
  All C(H,H,H) groups
2. Restrained distances
 C10-C9 = O6-C9 = N2-C9 = C14-C15 = N3-C14 = O9-C14
 1.5 with sigma of 0.02
 O5-C6
 1.2 with sigma of 0.02
 C8-C7
 1.5 with sigma of 0.02
 O5-O4
 2.2 with sigma of 0.02
3. Restrained planarity
 O4, O5, C6, C7
 with sigma of 0.1
4. Uiso/Uaniso restraints and constraints
O4 \\sim O5 \\sim O6 \\sim N2 \\sim C6 \\sim C7 \\sim C8 \\sim C9 \\sim C10:
within 1.7A with sigma of 0.0004 and sigma for terminal atoms of 0.0008
All non-hydrogen atoms have similar U: within 1.7A with sigma of 0.004 and
sigma for terminal atoms of 0.008
Uanis(C1) \\sim Ueq, Uanis(C2) \\sim Ueq, Uanis(C3) \\sim Ueq, Uanis(C4) \\sim
Ueq, Uanis(C5) \\sim Ueq, Uanis(C6) \\sim Ueq, Uanis(C7) \\sim Ueq, Uanis(C8)
\\sim Ueq, Uanis(C9) \\sim Ueq, Uanis(C10) \\sim Ueq, Uanis(C11) \\sim Ueq,
Uanis(C12) \\sim Ueq, Uanis(C13) \\sim Ueq, Uanis(C14) \\sim Ueq, Uanis(C15)
\\sim Ueq, Uanis(C16) \\sim Ueq, Uanis(C17) \\sim Ueq, Uanis(C18) \\sim Ueq,
Uanis(C19) \\sim Ueq, Uanis(C20) \\sim Ueq, Uanis(O1) \\sim Ueq, Uanis(O1W)
\\sim Ueq, Uanis(O2) \\sim Ueq, Uanis(O2W) \\sim Ueq, Uanis(O3) \\sim Ueq,
Uanis(O3W) \\sim Ueq, Uanis(O4) \\sim Ueq, Uanis(O4W) \\sim Ueq, Uanis(O5)
\\sim Ueq, Uanis(O5W) \\sim Ueq, Uanis(O6) \\sim Ueq, Uanis(O8) \\sim Ueq,
Uanis(O9) \\sim Ueq, Uanis(O10) \\sim Ueq, Uanis(O11) \\sim Ueq, Uanis(O12)
\\sim Ueq, Uanis(O13) \\sim Ueq, Uanis(O14) \\sim Ueq, Uanis(O15) \\sim Ueq,
Uanis(O16) \\sim Ueq, Uanis(O17) \\sim Ueq, Uanis(O22) \\sim Ueq, Uanis(O23)
\\sim Ueq, Uanis(O24) \\sim Ueq, Uanis(O25) \\sim Ueq, Uanis(O18) \\sim Ueq,
Uanis(O19) \\sim Ueq, Uanis(O20) \\sim Ueq, Uanis(O21) \\sim Ueq: with sigma of
0.01 and sigma for terminal atoms of 0.02
5. Others
 Fixed Sof: O19(0.5) O20(0.5) O21(0.5)
6.a Ternary CH refined with riding coordinates:
 C2(H2), C7(H7), C12(H12), C17(H17)
6.b Idealised Me refined as rotating group:
 C3(H3A,H3B,H3C), C5(H5A,H5B,H5C), C8(H8A,H8B,H8C), C10(H10A,H10B,H10C),
 C13(H13A,H13B,H13C), C15(H15A,H15B,H15C), C18(H18A,H18B,H18C), C20(H20A,H20B,
 H20C)
;
_platon_squeeze_void_probe_radius 1.20
_olex2_submission_special_instructions 'No special instructions were received'

loop_
_space_group_symop_operation_xyz
'x, y, z'
'-x+1/2, -y+1/2, z+1/2'
'-y, x+1/2, z+1/4'
'y+1/2, -x, z+3/4'
'-x+1/2, y, -z+3/4'
'x, -y+1/2, -z+1/4'
'y+1/2, x+1/2, -z+1/2'
'-y, -x, -z'
'x+1/2, y+1/2, z+1/2'
'-x+1, -y+1, z+1'
'-y+1/2, x+1, z+3/4'
'y+1, -x+1/2, z+5/4'
'-x+1, y+1/2, -z+5/4'
'x+1/2, -y+1, -z+3/4'
'y+1, x+1, -z+1'
'-y+1/2, -x+1/2, -z+1/2'

loop_
_atom_site_label
_atom_site_type_symbol
_atom_site_fract_x
_atom_site_fract_y
_atom_site_fract_z
_atom_site_U_iso_or_equiv
_atom_site_adp_type
_atom_site_occupancy
_atom_site_site_symmetry_order
_atom_site_calc_flag
_atom_site_refinement_flags_posn
_atom_site_refinement_flags_adp
_atom_site_refinement_flags_occupancy
_atom_site_disorder_assembly
_atom_site_disorder_group
Y1 Y 0.45698(2) 0.54418(2) 0.56120(2) 0.04506(14) Uani 1 1 d . U . . .
Y2 Y 0.44207(2) 0.64458(2) 0.50822(2) 0.04838(16) Uani 1 1 d . U . . .
Y3 Y 0.44900(2) 0.46419(2) 0.64160(2) 0.05311(17) Uani 1 1 d . U . . .
Y4 Y 0.22752(3) 0.77248(3) 0.500000 0.1044(6) Uani 1 2 d S TU P . .
O1 O 0.53175(18) 0.60764(17) 0.62382(19) 0.0622(12) Uani 1 1 d . U . . .
O1W O 0.40522(17) 0.68465(16) 0.56260(19) 0.0589(12) Uani 1 1 d . U . . .
O2 O 0.47625(17) 0.61642(16) 0.57843(17) 0.0554(11) Uani 1 1 d . U . . .
O2W O 0.4147(2) 0.5040(2) 0.69856(19) 0.0729(15) Uani 1 1 d . U . . .
O3 O 0.49458(19) 0.69353(17) 0.52460(19) 0.0623(12) Uani 1 1 d . U . . .
O3W O 0.1966(2) 0.7022(3) 0.4864(2) 0.099(2) Uani 1 1 d . U . . .
O4 O 0.5482(4) 0.4648(5) 0.8208(4) 0.1599(18) Uani 1 1 d D U . . .
O4W O 0.2149(4) 0.8415(4) 0.5313(4) 0.142(4) Uani 1 1 d . U . . .
O5 O 0.4797(4) 0.4449(4) 0.8262(4) 0.1598(18) Uani 1 1 d D U . . .
O5W O 0.2348(5) 0.8179(4) 0.4428(4) 0.161(5) Uani 1 1 d . U . . .
O6 O 0.4658(5) 0.4326(4) 0.7052(4) 0.1568(18) Uani 1 1 d D U . . .
O8 O 0.34140(17) 0.52315(17) 0.55740(17) 0.0581(12) Uani 1 1 d . U . . .
O9 O 0.38546(19) 0.42949(19) 0.6383(2) 0.0722(14) Uani 1 1 d D U . . .
O10 O 0.27070(19) 0.73945(18) 0.45249(19) 0.0679(13) Uani 1 1 d . U . . .
O11 O 0.26888(19) 0.66709(18) 0.45090(19) 0.0642(13) Uani 1 1 d . U . . .
O12 O 0.39586(16) 0.69061(16) 0.47394(17) 0.0560(11) Uani 1 1 d . U . . .
O13 O 0.48193(14) 0.57956(14) 0.49941(17) 0.0489(10) Uani 1 1 d . U . . .
O14 O 0.40148(15) 0.59252(15) 0.54191(15) 0.0485(10) Uani 1 1 d . U . . .
O15 O 0.39834(16) 0.51344(17) 0.60041(17) 0.0559(11) Uani 1 1 d . U . . .
O16 O 0.52486(16) 0.46581(14) 0.63466(15) 0.0507(11) Uani 1 1 d . U . . .
O17 O 0.46883(16) 0.47015(14) 0.56754(15) 0.0493(10) Uani 1 1 d . U . . .
N1 N 0.5407(2) 0.6959(2) 0.5798(2) 0.0634(14) Uani 1 1 d . U . . .
N2 N 0.4790(6) 0.3892(6) 0.7653(5) 0.1577(17) Uani 1 1 d D U . . .
N3 N 0.3164(2) 0.4522(2) 0.6209(3) 0.0720(15) Uani 1 1 d D U . . .
N4 N 0.3575(2) 0.7368(2) 0.4335(2) 0.0664(14) Uani 1 1 d . U . . .
C1 C 0.5050(3) 0.6311(2) 0.6046(3) 0.0573(13) Uani 1 1 d . U . . .
C2 C 0.5094(3) 0.6790(2) 0.6100(3) 0.0645(15) Uani 1 1 d . U . . .
H2 H 0.481432 0.692175 0.603450 0.077 Uiso 1 1 calc R . . . .
C3 C 0.5212(4) 0.6904(3) 0.6550(3) 0.080(2) Uani 1 1 d . U . . .
H3A H 0.499165 0.680483 0.674419 0.120 Uiso 1 1 calc GR . . . .
H3B H 0.523926 0.721173 0.657385 0.120 Uiso 1 1 calc GR . . . .
H3C H 0.548150 0.677071 0.662327 0.120 Uiso 1 1 calc GR . . . .
C4 C 0.5310(3) 0.7024(2) 0.5397(3) 0.0628(15) Uani 1 1 d . U . . .
C5 C 0.5654(3) 0.7229(3) 0.5107(4) 0.076(2) Uani 1 1 d . U . . .
H5A H 0.559269 0.753024 0.507146 0.113 Uiso 1 1 calc GR . . . .
H5B H 0.565243 0.708994 0.482905 0.113 Uiso 1 1 calc GR . . . .
H5C H 0.593248 0.719493 0.523875 0.113 Uiso 1 1 calc GR . . . .
C6 C 0.5144(7) 0.4413(6) 0.8058(7) 0.1587(17) Uani 1 1 d D U . . .
C7 C 0.5234(7) 0.4122(7) 0.7686(7) 0.1582(17) Uani 1 1 d D U . . .
H7 H 0.529498 0.428832 0.742220 0.190 Uiso 1 1 calc R . . . .
C8 C 0.5632(6) 0.3877(7) 0.7835(7) 0.1582(18) Uani 1 1 d D U . . .
H8A H 0.560551 0.381089 0.813804 0.237 Uiso 1 1 calc GR . . . .
H8B H 0.588368 0.405210 0.778982 0.237 Uiso 1 1 calc GR . . . .
H8C H 0.565828 0.361484 0.767266 0.237 Uiso 1 1 calc GR . . . .
C9 C 0.4502(6) 0.3997(6) 0.7329(6) 0.1572(17) Uani 1 1 d D U . . .
C10 C 0.4101(6) 0.3752(6) 0.7215(7) 0.1574(18) Uani 1 1 d D U . . .
H10A H 0.392067 0.392760 0.703328 0.236 Uiso 1 1 calc GR . . . .
H10B H 0.394765 0.367990 0.747543 0.236 Uiso 1 1 calc GR . . . .
H10C H 0.417714 0.349295 0.706348 0.236 Uiso 1 1 calc GR . . . .
C11 C 0.3590(3) 0.5129(3) 0.5920(3) 0.0598(14) Uani 1 1 d . U . . .
C12 C 0.3270(3) 0.4971(3) 0.6282(3) 0.0659(15) Uani 1 1 d . U . . .
H12 H 0.341226 0.499721 0.656423 0.079 Uiso 1 1 calc R . . . .
C13 C 0.2852(3) 0.5233(3) 0.6292(3) 0.075(2) Uani 1 1 d . U . . .
H13A H 0.290687 0.550960 0.642083 0.113 Uiso 1 1 calc GR . . . .
H13B H 0.263931 0.508236 0.645933 0.113 Uiso 1 1 calc GR . . . .
H13C H 0.274812 0.527249 0.600135 0.113 Uiso 1 1 calc GR . . . .
C14 C 0.3462(3) 0.4189(3) 0.6267(3) 0.0747(17) Uani 1 1 d D U . A 1
C15 C 0.3338(4) 0.3740(3) 0.6189(4) 0.094(3) Uani 1 1 d D U . . .
H15A H 0.341191 0.366076 0.589748 0.141 Uiso 1 1 calc GR . . A .
H15B H 0.303292 0.370805 0.623043 0.141 Uiso 1 1 calc GR . . A .
H15C H 0.348859 0.355565 0.638852 0.141 Uiso 1 1 calc GR . . A .
C16 C 0.2866(3) 0.7028(3) 0.4423(3) 0.0648(15) Uani 1 1 d . U . . .
C17 C 0.3291(3) 0.7037(3) 0.4167(3) 0.0632(15) Uani 1 1 d . U . . .
H17 H 0.343280 0.675637 0.419300 0.076 Uiso 1 1 calc R . . . .
C18 C 0.3192(3) 0.7120(3) 0.3701(3) 0.073(2) Uani 1 1 d . U . . .
H18A H 0.306204 0.739921 0.367073 0.109 Uiso 1 1 calc GR . . . .
H18B H 0.299650 0.690344 0.359616 0.109 Uiso 1 1 calc GR . . . .
H18C H 0.345402 0.710981 0.353520 0.109 Uiso 1 1 calc GR . . . .
C19 C 0.3895(3) 0.7280(3) 0.4618(3) 0.0605(15) Uani 1 1 d . U . . .
C20 C 0.4136(3) 0.7650(3) 0.4793(3) 0.073(2) Uani 1 1 d . U . . .
H20A H 0.405000 0.790848 0.464483 0.109 Uiso 1 1 calc GR . . . .
H20B H 0.443963 0.760427 0.475138 0.109 Uiso 1 1 calc GR . . . .
H20C H 0.407651 0.767905 0.509687 0.109 Uiso 1 1 calc GR . . . .
Cl2 Cl 0.39001(10) 0.62428(9) 0.66848(8) 0.0899(8) Uani 1 1 d . U . . .
O22 O 0.4065(4) 0.6672(3) 0.6536(3) 0.116(3) Uani 1 1 d . U . . .
O23 O 0.3691(3) 0.6069(3) 0.6313(3) 0.103(2) Uani 1 1 d . U . . .
O24 O 0.4290(3) 0.6030(3) 0.6800(3) 0.109(2) Uani 1 1 d . U . . .
O25 O 0.3607(4) 0.6323(3) 0.7032(3) 0.126(3) Uani 1 1 d . U . . .
Cl1 Cl 0.60359(6) 0.60359(6) 0.500000 0.0613(6) Uani 1 2 d S TU P . .
O18 O 0.63649(18) 0.63649(18) 0.500000 0.0700(19) Uani 1 2 d S TU P . .
O19 O 0.6163(4) 0.5635(4) 0.4853(5) 0.072(2) Uani 0.5 1 d . U . . .
O20 O 0.6000(4) 0.5887(5) 0.5436(5) 0.079(2) Uani 0.5 1 d . U . . .
O21 O 0.5658(4) 0.6163(4) 0.4789(5) 0.072(2) Uani 0.5 1 d . U . . .

loop_
_atom_site_aniso_label
_atom_site_aniso_U_11
_atom_site_aniso_U_22
_atom_site_aniso_U_33
_atom_site_aniso_U_23
_atom_site_aniso_U_13
_atom_site_aniso_U_12
Y1 0.0431(3) 0.0355(3) 0.0565(3) -0.0006(2) -0.0003(2) 0.0060(2)
Y2 0.0454(3) 0.0383(3) 0.0614(3) 0.0011(2) -0.0057(3) 0.0063(2)
Y3 0.0600(4) 0.0405(3) 0.0588(3) 0.0015(2) 0.0099(3) 0.0079(3)
Y4 0.1140(8) 0.1140(8) 0.0852(8) -0.0438(7) -0.0438(7) 0.0734(9)
O1 0.067(3) 0.049(2) 0.070(3) -0.001(2) -0.016(2) 0.006(2)
O1W 0.055(3) 0.042(3) 0.079(3) -0.006(2) -0.009(3) 0.007(2)
O2 0.059(3) 0.044(2) 0.063(3) 0.002(2) -0.013(2) 0.007(2)
O2W 0.083(4) 0.065(3) 0.071(3) -0.009(3) 0.022(3) 0.002(3)
O3 0.063(3) 0.046(2) 0.078(3) 0.001(2) -0.012(2) 0.000(2)
O3W 0.055(3) 0.148(7) 0.095(5) -0.041(5) -0.013(3) 0.023(4)
O4 0.177(4) 0.150(3) 0.153(3) 0.006(3) 0.004(3) 0.030(3)
O4W 0.158(9) 0.136(8) 0.132(8) -0.039(6) -0.033(7) 0.065(7)
O5 0.177(4) 0.150(3) 0.152(3) 0.007(3) 0.005(3) 0.030(3)
O5W 0.195(11) 0.144(9) 0.143(8) -0.013(7) -0.052(8) 0.085(8)
O6 0.174(4) 0.147(3) 0.149(3) 0.008(3) 0.005(3) 0.031(3)
O8 0.054(3) 0.054(3) 0.066(3) 0.003(2) 0.007(2) 0.004(2)
O9 0.064(3) 0.063(3) 0.090(3) 0.006(3) 0.006(3) 0.002(2)
O10 0.074(3) 0.057(3) 0.073(3) -0.008(2) -0.015(3) 0.016(2)
O11 0.063(3) 0.056(3) 0.074(3) -0.003(2) -0.011(3) 0.016(2)
O12 0.050(2) 0.050(2) 0.068(3) 0.002(2) -0.013(2) 0.012(2)
O13 0.045(2) 0.040(2) 0.062(3) 0.003(2) -0.002(2) 0.0032(19)
O14 0.050(3) 0.044(2) 0.051(2) -0.003(2) 0.000(2) 0.009(2)
O15 0.051(2) 0.053(2) 0.064(3) 0.002(2) 0.007(2) 0.008(2)
O16 0.062(3) 0.038(2) 0.052(2) 0.0054(19) 0.001(2) 0.010(2)
O17 0.052(3) 0.037(2) 0.059(3) -0.0026(19) 0.004(2) 0.0068(19)
N1 0.068(3) 0.047(3) 0.075(3) 0.005(2) -0.012(3) 0.003(3)
N2 0.175(4) 0.148(3) 0.150(3) 0.007(3) 0.005(3) 0.030(3)
N3 0.066(3) 0.063(3) 0.086(3) 0.005(3) 0.012(3) 0.001(3)
N4 0.064(3) 0.057(3) 0.078(3) 0.003(3) -0.019(3) 0.008(3)
C1 0.064(3) 0.045(3) 0.063(3) -0.001(2) -0.011(3) 0.004(2)
C2 0.076(3) 0.047(3) 0.070(3) 0.001(3) -0.010(3) 0.003(3)
C3 0.111(6) 0.051(4) 0.077(5) -0.004(4) -0.015(5) -0.014(4)
C4 0.065(3) 0.045(3) 0.078(3) 0.001(3) -0.012(3) 0.005(3)
C5 0.075(5) 0.054(4) 0.098(6) 0.004(4) -0.005(4) -0.001(4)
C6 0.176(4) 0.149(3) 0.151(3) 0.007(3) 0.005(3) 0.030(3)
C7 0.175(4) 0.149(3) 0.151(3) 0.007(3) 0.004(3) 0.030(3)
C8 0.175(4) 0.149(3) 0.151(3) 0.007(3) 0.004(3) 0.031(3)
C9 0.174(4) 0.148(3) 0.150(3) 0.008(3) 0.005(3) 0.030(3)
C10 0.175(4) 0.148(3) 0.150(3) 0.008(3) 0.005(3) 0.030(3)
C11 0.054(3) 0.055(3) 0.070(3) 0.000(2) 0.011(3) 0.007(3)
C12 0.060(3) 0.060(3) 0.077(3) 0.003(3) 0.015(3) 0.008(3)
C13 0.066(5) 0.080(5) 0.079(5) 0.009(4) 0.024(4) 0.015(4)
C14 0.067(3) 0.066(3) 0.091(4) 0.005(3) 0.011(3) 0.000(3)
C15 0.084(6) 0.075(5) 0.123(7) 0.003(5) 0.008(6) -0.002(5)
C16 0.067(3) 0.058(3) 0.070(3) -0.002(3) -0.016(3) 0.013(3)
C17 0.064(3) 0.055(3) 0.071(3) -0.002(3) -0.017(3) 0.010(3)
C18 0.078(5) 0.068(5) 0.072(5) 0.002(4) -0.003(4) 0.010(4)
C19 0.058(3) 0.052(3) 0.072(3) 0.005(3) -0.017(3) 0.008(3)
C20 0.066(4) 0.055(4) 0.097(6) 0.002(4) -0.016(4) 0.000(4)
Cl2 0.115(2) 0.0840(15) 0.0704(13) -0.0158(11) 0.0031(12) 0.0459(15)
O22 0.145(6) 0.100(5) 0.103(5) -0.020(4) -0.013(5) 0.020(5)
O23 0.124(5) 0.101(5) 0.085(4) -0.022(4) -0.004(4) 0.042(4)
O24 0.117(5) 0.114(5) 0.095(4) -0.028(4) -0.011(4) 0.063(4)
O25 0.150(6) 0.131(6) 0.095(5) -0.025(4) 0.007(5) 0.069(5)
Cl1 0.0490(7) 0.0490(7) 0.0858(17) 0.0000(9) 0.0000(9) -0.0025(10)
O18 0.056(2) 0.056(2) 0.097(5) 0.005(3) -0.005(3) -0.003(3)
O19 0.060(4) 0.057(4) 0.100(5) -0.011(4) 0.010(4) -0.001(4)
O20 0.069(4) 0.075(4) 0.092(5) 0.003(4) 0.000(4) -0.016(4)
O21 0.055(4) 0.063(4) 0.098(5) 0.010(4) -0.006(4) 0.000(4)

loop_
_atom_type_symbol
_atom_type_description
_atom_type_scat_dispersion_real
_atom_type_scat_dispersion_imag
_atom_type_scat_source
C C 0.0181 0.0091 'International Tables Vol C Tables 4.2.6.8 and 6.1.1.4'
H H 0.0000 0.0000 'International Tables Vol C Tables 4.2.6.8 and 6.1.1.4'
Cl Cl 0.3639 0.7018 'International Tables Vol C Tables 4.2.6.8 and 6.1.1.4'
N N 0.0311 0.0180 'International Tables Vol C Tables 4.2.6.8 and 6.1.1.4'
O O 0.0492 0.0322 'International Tables Vol C Tables 4.2.6.8 and 6.1.1.4'
Y Y -0.2670 2.0244 'International Tables Vol C Tables 4.2.6.8 and 6.1.1.4'

loop_
_geom_angle_atom_site_label_1
_geom_angle_atom_site_label_2
_geom_angle_atom_site_label_3
_geom_angle
_geom_angle_site_symmetry_1
_geom_angle_site_symmetry_3
_geom_angle_publ_flag
Y1 Y1 Y1 90.0 8_666 10_554 ?
Y2 Y1 Y1 136.04(2) . 10_554 ?
Y2 Y1 Y1 63.013(16) . 8_666 ?
Y3 Y1 Y1 134.26(2) . 8_666 ?
Y3 Y1 Y1 62.856(15) . 10_554 ?
Y3 Y1 Y2 159.25(2) . . ?
O2 Y1 Y1 119.96(13) . 10_554 ?
O2 Y1 Y1 103.57(13) . 8_666 ?
O2 Y1 Y2 46.29(12) . . ?
O2 Y1 Y3 121.63(12) . . ?
O2 Y1 O15 117.07(18) . . ?
O13 Y1 Y1 95.18(11) 8_666 10_554 ?
O13 Y1 Y1 35.91(12) 8_666 8_666 ?
O13 Y1 Y1 96.06(11) . 10_554 ?
O13 Y1 Y1 35.91(12) . 8_666 ?
O13 Y1 Y2 41.70(11) . . ?
O13 Y1 Y2 82.63(11) 8_666 . ?
O13 Y1 Y3 158.74(11) . . ?
O13 Y1 Y3 106.66(12) 8_666 . ?
O13 Y1 O2 128.92(16) 8_666 . ?
O13 Y1 O2 69.89(18) . . ?
O13 Y1 O13 70.66(18) 8_666 . ?
O13 Y1 O14 70.35(16) 8_666 . ?
O13 Y1 O14 74.74(16) . . ?
O13 Y1 O15 148.92(17) . . ?
O13 Y1 O15 84.12(17) 8_666 . ?
O13 Y1 O16 140.28(17) . 10_554 ?
O13 Y1 O16 147.37(17) 8_666 10_554 ?
O13 Y1 O17 118.63(16) . . ?
O13 Y1 O17 78.59(16) 8_666 . ?
O13 Y1 O17 80.34(16) . 10_554 ?
O13 Y1 O17 118.46(16) 8_666 10_554 ?
O14 Y1 Y1 75.33(11) . 8_666 ?
O14 Y1 Y1 164.66(11) . 10_554 ?
O14 Y1 Y2 39.71(12) . . ?
O14 Y1 Y3 125.10(12) . . ?
O14 Y1 O2 68.97(17) . . ?
O14 Y1 O15 79.95(17) . . ?
O15 Y1 Y1 104.23(12) . 10_554 ?
O15 Y1 Y1 119.77(13) . 8_666 ?
O15 Y1 Y2 119.05(12) . . ?
O15 Y1 Y3 46.06(12) . . ?
O16 Y1 Y1 74.87(11) 10_554 10_554 ?
O16 Y1 Y1 164.36(11) 10_554 8_666 ?
O16 Y1 Y2 126.16(11) 10_554 . ?
O16 Y1 Y3 41.01(11) 10_554 . ?
O16 Y1 O2 81.31(16) 10_554 . ?
O16 Y1 O14 120.05(15) 10_554 . ?
O16 Y1 O15 68.99(18) 10_554 . ?
O17 Y1 Y1 95.20(12) 10_554 8_666 ?
O17 Y1 Y1 35.11(11) 10_554 10_554 ?
O17 Y1 Y1 35.43(12) . 10_554 ?
O17 Y1 Y1 94.36(12) . 8_666 ?
O17 Y1 Y2 109.38(11) 10_554 . ?
O17 Y1 Y2 157.35(12) . . ?
O17 Y1 Y3 82.93(11) 10_554 . ?
O17 Y1 Y3 42.09(12) . . ?
O17 Y1 O2 150.27(17) . . ?
O17 Y1 O2 85.05(17) 10_554 . ?
O17 Y1 O14 139.60(17) . . ?
O17 Y1 O14 148.76(17) 10_554 . ?
O17 Y1 O15 128.97(16) 10_554 . ?
O17 Y1 O15 71.59(17) . . ?
O17 Y1 O16 75.66(16) . 10_554 ?
O17 Y1 O16 70.20(17) 10_554 10_554 ?
O17 Y1 O17 69.69(19) . 10_554 ?
Y1 Y2 Y1 61.43(2) . 8_666 ?
Y1 Y2 Y2 55.116(14) 8_666 8_666 ?
Y1 Y2 Y2 62.418(16) . 8_666 ?
O1W Y2 Y1 101.30(13) . . ?
O1W Y2 Y1 151.21(13) . 8_666 ?
O1W Y2 Y2 97.04(13) . 8_666 ?
O1W Y2 O2 77.33(18) . . ?
O1W Y2 O13 140.53(18) . . ?
O2 Y2 Y1 42.10(11) . . ?
O2 Y2 Y1 98.41(11) . 8_666 ?
O2 Y2 Y2 99.36(12) . 8_666 ?
O3 Y2 Y1 126.22(15) . 8_666 ?
O3 Y2 Y1 112.88(14) . . ?
O3 Y2 Y2 174.44(15) . 8_666 ?
O3 Y2 O1W 80.7(2) . . ?
O3 Y2 O2 75.20(19) . . ?
O3 Y2 O8 74.9(2) . 8_666 ?
O3 Y2 O13 102.60(18) . . ?
O3 Y2 O14 139.32(19) . . ?
O3 Y2 O14 150.6(2) . 8_666 ?
O8 Y2 Y1 67.48(13) 8_666 8_666 ?
O8 Y2 Y1 120.20(13) 8_666 . ?
O8 Y2 Y2 109.85(14) 8_666 8_666 ?
O8 Y2 O1W 137.38(19) 8_666 . ?
O8 Y2 O2 127.23(18) 8_666 . ?
O8 Y2 O13 79.57(18) 8_666 . ?
O8 Y2 O14 75.80(18) 8_666 8_666 ?
O12 Y2 Y1 108.95(14) . 8_666 ?
O12 Y2 Y1 147.60(14) . . ?
O12 Y2 Y2 86.39(14) . 8_666 ?
O12 Y2 O1W 72.46(19) . . ?
O12 Y2 O2 149.73(18) . . ?
O12 Y2 O3 97.73(19) . . ?
O12 Y2 O8 76.81(19) . 8_666 ?
O12 Y2 O13 143.40(18) . . ?
O12 Y2 O14 77.86(17) . 8_666 ?
O12 Y2 O14 107.77(18) . . ?
O13 Y2 Y1 40.66(12) . . ?
O13 Y2 Y1 35.16(12) . 8_666 ?
O13 Y2 Y2 75.82(11) . 8_666 ?
O13 Y2 O2 66.02(17) . . ?
O14 Y2 Y1 35.70(11) 8_666 8_666 ?
O14 Y2 Y1 80.22(11) 8_666 . ?
O14 Y2 Y1 74.70(11) . 8_666 ?
O14 Y2 Y1 41.02(11) . . ?
O14 Y2 Y2 34.06(12) 8_666 8_666 ?
O14 Y2 Y2 35.19(12) . 8_666 ?
O14 Y2 O1W 77.57(17) . . ?
O14 Y2 O1W 123.99(17) 8_666 . ?
O14 Y2 O2 66.72(17) . . ?
O14 Y2 O2 122.32(16) 8_666 . ?
O14 Y2 O8 140.97(18) . 8_666 ?
O14 Y2 O13 74.97(16) . . ?
O14 Y2 O13 69.45(16) 8_666 . ?
O14 Y2 O14 67.81(19) . 8_666 ?
Y1 Y3 Y1 62.50(2) . 10_554 ?
Y1 Y3 Y3 54.332(16) 10_554 10_554 ?
Y1 Y3 Y3 62.427(16) . 10_554 ?
O1 Y3 Y1 118.81(14) 10_554 . ?
O1 Y3 Y1 66.13(13) 10_554 10_554 ?
O1 Y3 Y3 109.50(14) 10_554 10_554 ?
O1 Y3 O2W 140.0(2) 10_554 . ?
O1 Y3 O15 127.35(19) 10_554 . ?
O1 Y3 O17 77.59(17) 10_554 . ?
O2W Y3 Y1 147.78(16) . 10_554 ?
O2W Y3 Y1 100.67(15) . . ?
O2W Y3 Y3 93.84(16) . 10_554 ?
O2W Y3 O15 77.4(2) . . ?
O6 Y3 Y1 111.0(3) . 10_554 ?
O6 Y3 Y1 154.7(4) . . ?
O6 Y3 Y3 93.5(4) . 10_554 ?
O6 Y3 O1 74.6(4) . 10_554 ?
O6 Y3 O2W 71.8(4) . . ?
O6 Y3 O15 147.4(4) . . ?
O6 Y3 O16 81.9(4) . . ?
O6 Y3 O16 113.9(4) . 10_554 ?
O6 Y3 O17 144.3(4) . . ?
O9 Y3 Y1 111.59(17) . . ?
O9 Y3 Y1 127.23(17) . 10_554 ?
O9 Y3 Y3 173.08(16) . 10_554 ?
O9 Y3 O1 76.1(2) . 10_554 ?
O9 Y3 O2W 83.7(2) . . ?
O9 Y3 O6 91.9(4) . . ?
O9 Y3 O15 73.9(2) . . ?
O9 Y3 O16 138.42(19) . 10_554 ?
O9 Y3 O16 151.53(19) . . ?
O9 Y3 O17 102.8(2) . . ?
O15 Y3 Y1 100.82(11) . 10_554 ?
O15 Y3 Y1 42.64(12) . . ?
O15 Y3 Y3 99.27(12) . 10_554 ?
O16 Y3 Y1 74.86(12) 10_554 10_554 ?
O16 Y3 Y1 41.63(12) 10_554 . ?
O16 Y3 Y1 35.53(12) . 10_554 ?
O16 Y3 Y1 81.43(11) . . ?
O16 Y3 Y3 34.20(11) . 10_554 ?
O16 Y3 Y3 34.80(12) 10_554 10_554 ?
O16 Y3 O1 75.42(18) . 10_554 ?
O16 Y3 O1 140.13(17) 10_554 10_554 ?
O16 Y3 O2W 75.01(19) 10_554 . ?
O16 Y3 O2W 119.8(2) . . ?
O16 Y3 O15 124.00(16) . . ?
O16 Y3 O15 66.88(17) 10_554 . ?
O16 Y3 O16 67.97(18) 10_554 . ?
O16 Y3 O17 75.43(16) 10_554 . ?
O16 Y3 O17 69.70(16) . . ?
O17 Y3 Y1 35.51(12) . 10_554 ?
O17 Y3 Y1 41.22(11) . . ?
O17 Y3 Y3 75.12(12) . 10_554 ?
O17 Y3 O2W 141.34(19) . . ?
O17 Y3 O15 68.33(16) . . ?
O3W Y4 O3W 138.2(3) 8_666 . ?
O4W Y4 O3W 73.8(3) 8_666 . ?
O4W Y4 O3W 73.8(3) . 8_666 ?
O4W Y4 O3W 144.7(4) . . ?
O4W Y4 O3W 144.7(4) 8_666 8_666 ?
O4W Y4 O4W 82.5(5) . 8_666 ?
O5W Y4 O3W 117.6(4) . . ?
O5W Y4 O3W 78.5(4) 8_666 . ?
O5W Y4 O3W 117.6(4) 8_666 8_666 ?
O5W Y4 O3W 78.5(4) . 8_666 ?
O5W Y4 O4W 70.8(5) . 8_666 ?
O5W Y4 O4W 76.9(4) . . ?
O5W Y4 O4W 76.9(4) 8_666 8_666 ?
O5W Y4 O4W 70.8(5) 8_666 . ?
O5W Y4 O5W 136.7(6) . 8_666 ?
O10 Y4 O3W 73.2(2) . . ?
O10 Y4 O3W 73.2(2) 8_666 8_666 ?
O10 Y4 O3W 75.9(2) 8_666 . ?
O10 Y4 O3W 75.9(2) . 8_666 ?
O10 Y4 O4W 110.4(3) . 8_666 ?
O10 Y4 O4W 110.4(3) 8_666 . ?
O10 Y4 O4W 141.0(4) 8_666 8_666 ?
O10 Y4 O4W 141.0(4) . . ?
O10 Y4 O5W 73.4(3) . . ?
O10 Y4 O5W 146.8(4) . 8_666 ?
O10 Y4 O5W 73.4(3) 8_666 8_666 ?
O10 Y4 O5W 146.8(4) 8_666 . ?
O10 Y4 O10 83.2(3) 8_666 . ?
C1 O1 Y3 145.3(5) . 10_554 ?
Y1 O2 Y2 91.61(17) . . ?
C1 O2 Y1 130.4(4) . . ?
C1 O2 Y2 134.1(5) . . ?
C4 O3 Y2 150.6(5) . . ?
C9 O6 Y3 139.4(12) . . ?
C11 O8 Y2 141.5(5) . 8_666 ?
C14 O9 Y3 161.1(6) . . ?
C16 O10 Y4 143.1(6) . . ?
C19 O12 Y2 146.0(5) . . ?
Y1 O13 Y1 108.18(18) 8_666 . ?
Y1 O13 Y2 97.64(18) . . ?
Y1 O13 Y2 108.83(18) 8_666 . ?
Y1 O14 Y2 108.52(18) . 8_666 ?
Y2 O14 Y1 99.27(18) . . ?
Y2 O14 Y2 110.75(19) . 8_666 ?
Y1 O15 Y3 91.29(17) . . ?
C11 O15 Y1 130.3(5) . . ?
C11 O15 Y3 134.6(5) . . ?
Y1 O16 Y3 108.8(2) 10_554 . ?
Y3 O16 Y1 97.35(17) 10_554 10_554 ?
Y3 O16 Y3 111.00(18) 10_554 . ?
Y1 O17 Y1 109.46(19) . 10_554 ?
Y1 O17 Y3 96.69(16) . . ?
Y1 O17 Y3 108.59(19) 10_554 . ?
C4 N1 C2 121.4(8) . . ?
C9 N2 C7 120.9(17) . . ?
C14 N3 C12 122.8(8) . . ?
C19 N4 C17 122.5(7) . . ?
O1 C1 O2 123.4(7) . . ?
O1 C1 C2 117.5(7) . . ?
O2 C1 C2 118.9(7) . . ?
N1 C2 C1 110.5(7) . . ?
N1 C2 C3 110.6(8) . . ?
C3 C2 C1 111.4(7) . . ?
O3 C4 N1 122.1(9) . . ?
O3 C4 C5 120.1(8) . . ?
N1 C4 C5 117.8(8) . . ?
O4 C6 C7 116.3(18) . . ?
O5 C6 O4 116(2) . . ?
O5 C6 C7 127(2) . . ?
C6 C7 N2 99.4(17) . . ?
C6 C7 C8 102.7(16) . . ?
C8 C7 N2 120.6(18) . . ?
O6 C9 C10 120.5(17) . . ?
N2 C9 O6 112.6(17) . . ?
N2 C9 C10 126.1(18) . . ?
O8 C11 O15 127.3(8) . . ?
O8 C11 C12 114.4(7) . . ?
O15 C11 C12 118.3(8) . . ?
N3 C12 C11 109.4(7) . . ?
N3 C12 C13 108.9(8) . . ?
C13 C12 C11 112.5(7) . . ?
O9 C14 N3 117.7(8) . . ?
O9 C14 C15 121.7(8) . . ?
N3 C14 C15 120.6(9) . . ?
O10 C16 C17 116.1(8) . . ?
O11 C16 O10 124.0(9) . . ?
O11 C16 C17 119.9(7) . . ?
N4 C17 C16 110.6(7) . . ?
N4 C17 C18 110.4(8) . . ?
C18 C17 C16 108.9(7) . . ?
O12 C19 N4 120.2(7) . . ?
O12 C19 C20 122.6(7) . . ?
N4 C19 C20 117.0(7) . . ?
O23 Cl2 O22 104.2(5) . . ?
O23 Cl2 O25 112.4(6) . . ?
O24 Cl2 O22 101.5(6) . . ?
O24 Cl2 O23 114.4(5) . . ?
O24 Cl2 O25 115.7(5) . . ?
O25 Cl2 O22 107.1(6) . . ?
O19 Cl1 O18 115.8(5) 15_445 . ?
O19 Cl1 O18 115.8(5) . . ?
O19 Cl1 O19 128.4(10) . 15_445 ?
O19 Cl1 O20 73.3(8) . 15_445 ?
O19 Cl1 O20 92.3(9) . . ?
O19 Cl1 O20 73.3(8) 15_445 . ?
O19 Cl1 O20 92.3(9) 15_445 15_445 ?
O19 Cl1 O21 47.0(7) 15_445 . ?
O19 Cl1 O21 109.9(7) . . ?
O19 Cl1 O21 47.0(7) . 15_445 ?
O19 Cl1 O21 109.9(7) 15_445 15_445 ?
O20 Cl1 O18 106.5(5) 15_445 . ?
O20 Cl1 O18 106.5(5) . . ?
O20 Cl1 O20 147.1(10) . 15_445 ?
O21 Cl1 O18 113.1(5) . . ?
O21 Cl1 O18 113.1(5) 15_445 . ?
O21 Cl1 O20 46.5(8) . 15_445 ?
O21 Cl1 O20 117.8(8) . . ?
O21 Cl1 O20 117.8(8) 15_445 15_445 ?
O21 Cl1 O20 46.5(8) 15_445 . ?
O21 Cl1 O21 133.8(10) . 15_445 ?
Cl1 O19 O20 54.6(7) . 15_445 ?
O21 O19 Cl1 67.4(10) 15_445 . ?
O21 O19 O20 119.3(12) 15_445 15_445 ?
Cl1 O20 O19 52.0(7) . 15_445 ?
O21 O20 Cl1 65.4(10) 15_445 . ?
O21 O20 O19 107.4(13) 15_445 15_445 ?
O19 O21 Cl1 65.6(10) 15_445 . ?
O19 O21 O20 131.4(16) 15_445 15_445 ?
O20 O21 Cl1 68.1(10) 15_445 . ?

loop_
_geom_bond_atom_site_label_1
_geom_bond_atom_site_label_2
_geom_bond_distance
_geom_bond_site_symmetry_2
_geom_bond_publ_flag
Y1 Y1 3.8245(11) 10_554 ?
Y1 Y1 3.7766(13) 8_666 ?
Y1 Y2 3.5466(9) . ?
Y1 Y3 3.5164(9) . ?
Y1 O2 2.379(5) . ?
Y1 O13 2.331(5) . ?
Y1 O13 2.331(5) 8_666 ?
Y1 O14 2.358(4) . ?
Y1 O15 2.383(5) . ?
Y1 O16 2.356(5) 10_554 ?
Y1 O17 2.351(5) 10_554 ?
Y1 O17 2.333(4) . ?
Y2 Y2 3.8336(13) 8_666 ?
Y2 O1W 2.380(5) . ?
Y2 O2 2.565(5) . ?
Y2 O3 2.283(6) . ?
Y2 O8 2.335(5) 8_666 ?
Y2 O12 2.282(5) . ?
Y2 O13 2.380(4) . ?
Y2 O14 2.363(5) 8_666 ?
Y2 O14 2.296(5) . ?
Y3 Y3 3.8649(14) 10_554 ?
Y3 O1 2.371(5) 10_554 ?
Y3 O2W 2.396(5) . ?
Y3 O6 2.252(13) . ?
Y3 O9 2.247(6) . ?
Y3 O15 2.533(5) . ?
Y3 O16 2.363(5) . ?
Y3 O16 2.327(5) 10_554 ?
Y3 O17 2.373(5) . ?
Y4 O3W 2.417(9) . ?
Y4 O3W 2.417(9) 8_666 ?
Y4 O4W 2.379(10) . ?
Y4 O4W 2.379(10) 8_666 ?
Y4 O5W 2.268(13) 8_666 ?
Y4 O5W 2.268(13) . ?
Y4 O10 2.234(6) . ?
Y4 O10 2.234(6) 8_666 ?
O1 C1 1.253(9) . ?
O2 C1 1.286(9) . ?
O3 C4 1.254(10) . ?
O4 C6 1.35(2) . ?
O5 C6 1.252(18) . ?
O6 C9 1.417(18) . ?
O8 C11 1.241(10) . ?
O9 C14 1.311(10) . ?
O10 C16 1.280(10) . ?
O11 C16 1.263(11) . ?
O12 C19 1.236(9) . ?
O15 C11 1.247(10) . ?
N1 C2 1.442(12) . ?
N1 C4 1.288(11) . ?
N2 C7 1.55(3) . ?
N2 C9 1.381(19) . ?
N3 C12 1.448(12) . ?
N3 C14 1.395(11) . ?
N4 C17 1.449(11) . ?
N4 C19 1.348(10) . ?
C1 C2 1.499(11) . ?
C2 C3 1.479(12) . ?
C4 C5 1.530(14) . ?
C6 C7 1.49(3) . ?
C7 C8 1.521(19) . ?
C9 C10 1.50(2) . ?
C11 C12 1.572(12) . ?
C12 C13 1.529(12) . ?
C14 C15 1.466(13) . ?
C16 C17 1.536(13) . ?
C17 C18 1.492(13) . ?
C19 C20 1.472(12) . ?
Cl2 O22 1.498(11) . ?
Cl2 O23 1.425(9) . ?
Cl2 O24 1.422(8) . ?
Cl2 O25 1.428(9) . ?
Cl1 O18 1.443(8) . ?
Cl1 O19 1.380(12) . ?
Cl1 O19 1.380(12) 15_445 ?
Cl1 O20 1.427(14) . ?
Cl1 O20 1.427(14) 15_445 ?
Cl1 O21 1.398(12) . ?
Cl1 O21 1.398(12) 15_445 ?
O19 O20 1.68(2) 15_445 ?
O19 O21 1.107(17) 15_445 ?
O20 O21 1.115(18) 15_445 ?

loop_
_platon_squeeze_void_nr
_platon_squeeze_void_average_x
_platon_squeeze_void_average_y
_platon_squeeze_void_average_z
_platon_squeeze_void_volume
_platon_squeeze_void_count_electrons
_platon_squeeze_void_content
1 -0.011 -0.003 0.440 14940 4917 ' '
2 0.070 0.750 0.125 8 0 ' '
3 0.122 0.750 0.125 6 -1 ' '
4 0.250 0.570 0.375 8 -1 ' '
5 0.250 0.622 0.375 6 -1 ' '
6 0.250 0.885 0.875 8 -1 ' '
7 0.250 0.937 0.875 6 0 ' '
8 0.385 0.750 0.625 8 -1 ' '
9 0.436 0.750 0.625 6 -1 ' '
10 0.570 0.250 0.625 8 0 ' '
11 0.622 0.250 0.625 6 -1 ' '
12 0.750 0.070 0.875 8 -1 ' '
13 0.750 0.122 0.875 6 -1 ' '
14 0.750 0.385 0.375 8 -1 ' '
15 0.750 0.437 0.375 6 0 ' '
16 0.885 0.250 0.125 8 -1 ' '
17 0.936 0.250 0.125 6 -1 ' '
